data_7227801
loop_
_publ_author_name
'Zhang, Li-Yang'
'Lu, Li-Ping'
'Zhu, Miao-Li'
'Feng, Si-Si'

_publ_section_title
;
 Self-assembly of lanthanide(iii) coordination polymers from a
 bifunctional 2-(pyridin-2-yl)-1H-imidazole-4,5-dicarboxylate ligand with
 the assistance of oxalate: syntheses, structures, luminescence, and
 magnetic properties
;
_journal_issue 14
_journal_name_full CrystEngComm
_journal_page_first 1953
_journal_paper_doi 10.1039/C7CE00149E
_journal_volume 19
_journal_year 2017
_chemical_formula_sum 'C14 H15 N3 O17 Pr2'
_chemical_formula_weight 779.11
_space_group_crystal_system monoclinic
_space_group_IT_number 14
_space_group_name_Hall '-P 2ybc'
_space_group_name_H-M_alt 'P 1 21/c 1'
_symmetry_space_group_name_Hall '-P 2ybc'
_symmetry_space_group_name_H-M 'P 1 21/c 1'
_atom_sites_solution_hydrogens mixed
_audit_creation_method SHELXL-2016/6
_audit_update_record
;
2017-02-28 deposited with the CCDC.
2017-03-06 downloaded from the CCDC.
;
_cell_angle_alpha 90
_cell_angle_beta 101.07(3)
_cell_angle_gamma 90
_cell_formula_units_Z 4
_cell_length_a 9.6120(19)
_cell_length_b 22.868(5)
_cell_length_c 10.159(2)
_cell_measurement_reflns_used 5856
_cell_measurement_temperature 100(2)
_cell_measurement_theta_max 29.55
_cell_measurement_theta_min 1.80
_cell_volume 2191.5(8)
_computing_structure_refinement 'SHELXL-2016/6 (Sheldrick, 2016)'
_diffrn_ambient_temperature 100(2)
_diffrn_measured_fraction_theta_full 0.981
_diffrn_measured_fraction_theta_max 0.978
_diffrn_measurement_device_type mar165
_diffrn_measurement_method 'oscillation mode'
_diffrn_radiation_type synchrotron
_diffrn_radiation_wavelength 0.720
_diffrn_reflns_av_R_equivalents 0.0566
_diffrn_reflns_av_unetI/netI 0.0155
_diffrn_reflns_Laue_measured_fraction_full 0.981
_diffrn_reflns_Laue_measured_fraction_max 0.978
_diffrn_reflns_number 4495
_diffrn_reflns_point_group_measured_fraction_full 0.981
_diffrn_reflns_point_group_measured_fraction_max 0.978
_diffrn_reflns_theta_full 25.595
_diffrn_reflns_theta_max 26.995
_diffrn_reflns_theta_min 1.804
_diffrn_source 'synchrotron, 3W1A at BSRF'
_exptl_absorpt_coefficient_mu 4.604
_exptl_absorpt_correction_T_max 0.4461
_exptl_absorpt_correction_T_min 0.3459
_exptl_absorpt_correction_type multi-scan
_exptl_absorpt_process_details '(HKL SCALEPACK; Otwinowski & Minor, 1997)'
_exptl_crystal_colour green
_exptl_crystal_density_diffrn 2.361
_exptl_crystal_density_method 'not measured'
_exptl_crystal_description block
_exptl_crystal_F_000 1496
_exptl_crystal_size_max 0.25
_exptl_crystal_size_mid 0.15
_exptl_crystal_size_min 0.10
_refine_diff_density_max 0.896
_refine_diff_density_min -1.520
_refine_diff_density_rms 0.124
_refine_ls_extinction_method none
_refine_ls_goodness_of_fit_ref 1.150
_refine_ls_hydrogen_treatment mixed
_refine_ls_matrix_type full
_refine_ls_number_parameters 331
_refine_ls_number_reflns 4495
_refine_ls_number_restraints 15
_refine_ls_restrained_S_all 1.148
_refine_ls_R_factor_all 0.0206
_refine_ls_R_factor_gt 0.0205
_refine_ls_shift/su_max 0.003
_refine_ls_shift/su_mean 0.000
_refine_ls_structure_factor_coef Fsqd
_refine_ls_weighting_details 'w=1/[\s^2^(Fo^2^)+(0.0255P)^2^+7.3536P] where P=(Fo^2^+2Fc^2^)/3'
_refine_ls_weighting_scheme calc
_refine_ls_wR_factor_gt 0.0554
_refine_ls_wR_factor_ref 0.0554
_reflns_Friedel_coverage 0.000
_reflns_number_gt 4489
_reflns_number_total 4495
_reflns_threshold_expression 'I > 2\s(I)'
_cod_data_source_file c7ce00149e2.cif
_cod_data_source_block Z3-Pr-zb39-14R1
_cod_depositor_comments 'Adding full bibliography for 7227795--7227805.cif.'
_cod_database_code 7227801
_shelx_shelxl_version_number 2016/6
_shelx_space_group_comment
;
The symmetry employed for this shelxl refinement is uniquely defined
by the following loop, which should always be used as a source of
symmetry information in preference to the above space-group names.
They are only intended as comments.
;

loop_
_space_group_symop_operation_xyz
'x, y, z'
'-x, y+1/2, -z+1/2'
'-x, -y, -z'
'x, -y-1/2, z-1/2'

loop_
_atom_site_label
_atom_site_type_symbol
_atom_site_fract_x
_atom_site_fract_y
_atom_site_fract_z
_atom_site_U_iso_or_equiv
_atom_site_adp_type
_atom_site_occupancy
_atom_site_site_symmetry_order
_atom_site_calc_flag
_atom_site_refinement_flags_posn
_atom_site_refinement_flags_adp
Pr1 Pr 1.25589(2) 0.27799(2) 1.03749(2) 0.00382(6) Uani 1 1 d . .
Pr2 Pr 0.72041(2) 0.43549(2) 0.85034(2) 0.00272(6) Uani 1 1 d . .
N1 N 0.5972(3) 0.41592(10) 0.6139(2) 0.0054(5) Uani 1 1 d . .
N2 N 0.5336(3) 0.41630(11) 0.3942(2) 0.0059(5) Uani 1 1 d . .
H2 H 0.528707 0.426331 0.309799 0.007 Uiso 1 1 calc R U
N3 N 0.7713(3) 0.50727(12) 0.6359(3) 0.0099(5) Uani 1 1 d . .
O1 O 1.0688(2) 0.34065(9) 1.0988(2) 0.0105(4) Uani 1 1 d . .
O2 O 1.0391(2) 0.29129(9) 0.8552(2) 0.0085(4) Uani 1 1 d . .
O3 O 0.8503(2) 0.37878(10) 1.0427(2) 0.0108(4) Uani 1 1 d . .
O4 O 0.8390(2) 0.34303(9) 0.7862(2) 0.0083(4) Uani 1 1 d . .
O5 O 1.2834(2) 0.37420(9) 0.9263(2) 0.0089(4) Uani 1 1 d . .
H5A H 1.233654 0.402297 0.933534 0.013 Uiso 1 1 d R U
H5B H 1.358684 0.376290 0.899603 0.013 Uiso 1 1 d R U
O6 O 1.5171(2) 0.28399(10) 1.0156(2) 0.0123(4) Uani 1 1 d . .
H6A H 1.568339 0.297919 1.091886 0.018 Uiso 1 1 d R U
H6B H 1.525403 0.307848 0.948142 0.018 Uiso 1 1 d R U
O7 O 1.0712(2) 0.21223(10) 1.0958(2) 0.0104(4) Uani 1 1 d . .
H7A H 0.996171 0.215240 1.057151 0.016 Uiso 1 1 d R U
H7B H 1.084036 0.207764 1.179146 0.016 Uiso 1 1 d R U
O8 O 0.5964(2) 0.43569(9) 1.0441(2) 0.0084(4) Uani 1 1 d . .
O9 O 0.4711(2) 0.48968(9) 1.1642(2) 0.0070(4) Uani 1 1 d . .
O10 O 0.3794(2) 0.29746(9) 0.6809(2) 0.0086(4) Uani 1 1 d . .
O11 O 0.5221(2) 0.36037(9) 0.8091(2) 0.0067(4) Uani 1 1 d . .
O12 O 0.2832(2) 0.29676(9) 0.3799(2) 0.0085(4) Uani 1 1 d . U
O13 O 0.3756(2) 0.34096(9) 0.2205(2) 0.0098(4) Uani 1 1 d . U
O14 O 1.1781(2) 0.48027(9) 1.0062(2) 0.0095(4) Uani 1 1 d . .
O15 O 0.9804(2) 0.45148(9) 0.8648(2) 0.0082(4) Uani 1 1 d . .
O16 O 0.7703(3) 0.21202(12) 0.0202(3) 0.0213(5) Uani 1 1 d D .
H16B H 0.781(5) 0.2449(7) 0.052(4) 0.032 Uiso 1 1 d D U
H16A H 0.790(5) 0.1888(13) 0.083(3) 0.032 Uiso 1 1 d D U
O17 O 0.7192(3) 0.16579(17) 0.7581(3) 0.0440(9) Uani 1 1 d . .
H17B H 0.788269 0.148709 0.737214 0.066 Uiso 1 1 d R U
H17A H 0.709740 0.149575 0.825792 0.066 Uiso 1 1 d R U
C1 C 0.4573(3) 0.37187(12) 0.4402(3) 0.0047(5) Uani 1 1 d . .
C2 C 0.4982(3) 0.37277(12) 0.5785(3) 0.0053(5) Uani 1 1 d . .
C3 C 0.6170(3) 0.44153(12) 0.5014(3) 0.0049(5) Uani 1 1 d . .
C4 C 0.7194(3) 0.49003(13) 0.5077(3) 0.0071(5) Uani 1 1 d . .
C5 C 0.7595(3) 0.51474(14) 0.3964(3) 0.0124(6) Uani 1 1 d . .
H5 H 0.722718 0.500567 0.308694 0.015 Uiso 1 1 calc R U
C6 C 0.8562(4) 0.56138(15) 0.4168(4) 0.0170(7) Uani 1 1 d . .
H6 H 0.885921 0.579643 0.342901 0.020 Uiso 1 1 calc R U
C7 C 0.9077(3) 0.58040(15) 0.5470(4) 0.0161(7) Uani 1 1 d . .
H7 H 0.972320 0.612193 0.563339 0.019 Uiso 1 1 calc R U
C8 C 0.8632(3) 0.55219(14) 0.6531(3) 0.0123(6) Uani 1 1 d . .
H8 H 0.899493 0.565296 0.741810 0.015 Uiso 1 1 calc R U
C9 C 0.5203(3) 0.47822(12) 1.0595(3) 0.0046(5) Uani 1 1 d . .
C10 C 1.0449(3) 0.48019(12) 0.9617(3) 0.0060(5) Uani 1 1 d . .
C11 C 0.4618(3) 0.34007(12) 0.6946(3) 0.0043(5) Uani 1 1 d . .
C12 C 0.3646(3) 0.33369(12) 0.3404(3) 0.0058(5) Uani 1 1 d . U
C13 C 0.9551(3) 0.35014(12) 1.0188(3) 0.0074(5) Uani 1 1 d . .
C14 C 0.9419(3) 0.32556(12) 0.8732(3) 0.0072(5) Uani 1 1 d . .

loop_
_atom_site_aniso_label
_atom_site_aniso_U_11
_atom_site_aniso_U_22
_atom_site_aniso_U_33
_atom_site_aniso_U_23
_atom_site_aniso_U_13
_atom_site_aniso_U_12
Pr1 0.00520(9) 0.00191(8) 0.00373(9) -0.00007(5) -0.00071(6) 0.00089(5)
Pr2 0.00245(8) 0.00269(8) 0.00248(9) -0.00115(5) -0.00089(6) -0.00012(5)
N1 0.0062(11) 0.0044(11) 0.0051(12) 0.0004(9) -0.0002(9) -0.0007(9)
N2 0.0082(11) 0.0077(11) 0.0017(12) 0.0005(9) 0.0001(9) -0.0032(9)
N3 0.0071(12) 0.0091(12) 0.0127(13) -0.0028(10) 0.0001(10) -0.0009(9)
O1 0.0111(10) 0.0106(10) 0.0090(11) -0.0014(8) -0.0001(8) 0.0040(8)
O2 0.0095(10) 0.0085(10) 0.0067(10) -0.0017(8) -0.0002(8) 0.0032(8)
O3 0.0121(10) 0.0131(11) 0.0075(11) 0.0014(8) 0.0027(8) 0.0075(8)
O4 0.0081(10) 0.0072(10) 0.0084(10) -0.0032(8) -0.0017(8) 0.0026(8)
O5 0.0086(10) 0.0061(10) 0.0139(11) 0.0014(8) 0.0065(8) 0.0028(8)
O6 0.0123(11) 0.0123(11) 0.0121(12) 0.0061(8) 0.0017(9) 0.0011(8)
O7 0.0082(10) 0.0150(11) 0.0075(11) 0.0030(8) 0.0003(8) -0.0014(8)
O8 0.0114(10) 0.0078(10) 0.0064(11) 0.0010(7) 0.0026(8) 0.0031(8)
O9 0.0076(9) 0.0091(10) 0.0043(10) -0.0002(8) 0.0014(8) 0.0030(8)
O10 0.0129(10) 0.0054(10) 0.0069(10) -0.0015(8) 0.0006(8) -0.0042(8)
O11 0.0078(10) 0.0086(9) 0.0032(10) -0.0003(7) -0.0001(8) -0.0035(8)
O12 0.0101(10) 0.0065(10) 0.0083(11) 0.0016(8) 0.0004(8) -0.0032(8)
O13 0.0148(11) 0.0106(10) 0.0037(10) -0.0011(8) 0.0007(8) -0.0039(8)
O14 0.0053(9) 0.0068(10) 0.0153(11) -0.0044(8) -0.0011(8) 0.0010(8)
O15 0.0077(10) 0.0075(10) 0.0088(11) -0.0039(8) 0.0003(8) -0.0013(8)
O16 0.0205(13) 0.0215(13) 0.0206(14) 0.0013(10) 0.0011(11) -0.0030(11)
O17 0.0271(16) 0.069(2) 0.0380(19) -0.0268(17) 0.0117(14) -0.0011(16)
C1 0.0052(12) 0.0047(12) 0.0039(13) 0.0007(10) 0.0000(10) 0.0005(10)
C2 0.0040(12) 0.0056(12) 0.0060(14) -0.0009(10) 0.0006(10) 0.0002(10)
C3 0.0052(13) 0.0052(12) 0.0042(14) 0.0000(10) 0.0002(10) -0.0012(10)
C4 0.0053(12) 0.0066(13) 0.0088(14) 0.0013(11) -0.0001(11) -0.0017(10)
C5 0.0108(14) 0.0157(15) 0.0098(15) 0.0054(12) -0.0002(12) -0.0034(12)
C6 0.0146(16) 0.0185(17) 0.0184(18) 0.0089(13) 0.0043(14) -0.0047(13)
C7 0.0123(15) 0.0115(15) 0.0232(19) 0.0023(13) -0.0002(13) -0.0043(12)
C8 0.0106(14) 0.0095(14) 0.0150(17) -0.0028(12) -0.0019(12) -0.0026(11)
C9 0.0043(12) 0.0046(12) 0.0038(13) -0.0002(10) -0.0014(10) -0.0011(10)
C10 0.0045(12) 0.0035(12) 0.0097(14) 0.0009(10) 0.0003(11) 0.0003(10)
C11 0.0036(12) 0.0041(12) 0.0047(13) -0.0014(10) -0.0003(10) 0.0022(10)
C12 0.0064(12) 0.0032(12) 0.0067(14) -0.0003(10) -0.0015(10) 0.0037(10)
C13 0.0098(13) 0.0054(13) 0.0072(14) 0.0016(10) 0.0024(11) 0.0003(10)
C14 0.0087(13) 0.0041(12) 0.0081(14) 0.0003(10) 0.0002(11) -0.0013(10)

loop_
_atom_type_symbol
_atom_type_description
_atom_type_scat_dispersion_real
_atom_type_scat_dispersion_imag
_atom_type_scat_source
C C 0.0030 0.0020 'International Tables Vol C Tables 4.2.6.8 and 6.1.1.4'
H H 0.0000 0.0000 'International Tables Vol C Tables 4.2.6.8 and 6.1.1.4'
N N 0.0060 0.0030 'International Tables Vol C Tables 4.2.6.8 and 6.1.1.4'
O O 0.0110 0.0060 'International Tables Vol C Tables 4.2.6.8 and 6.1.1.4'
Pr Pr -0.1570 2.9030 'International Tables Vol C Tables 4.2.6.8 and 6.1.1.4'

loop_
_geom_angle_atom_site_label_1
_geom_angle_atom_site_label_2
_geom_angle_atom_site_label_3
_geom_angle
_geom_angle_site_symmetry_1
_geom_angle_site_symmetry_3
O12 Pr1 O10 77.82(7) 4_666 4_666
O12 Pr1 O13 146.14(7) 4_666 1_656
O10 Pr1 O13 81.82(7) 4_666 1_656
O12 Pr1 O1 139.66(7) 4_666 .
O10 Pr1 O1 123.98(7) 4_666 .
O13 Pr1 O1 74.17(8) 1_656 .
O12 Pr1 O7 84.38(8) 4_666 .
O10 Pr1 O7 73.44(8) 4_666 .
O13 Pr1 O7 115.28(7) 1_656 .
O1 Pr1 O7 72.71(8) . .
O12 Pr1 O5 106.90(7) 4_666 .
O10 Pr1 O5 144.56(7) 4_666 .
O13 Pr1 O5 75.66(7) 1_656 .
O1 Pr1 O5 75.51(7) . .
O7 Pr1 O5 141.25(7) . .
O12 Pr1 O2 77.08(7) 4_666 .
O10 Pr1 O2 140.19(7) 4_666 .
O13 Pr1 O2 133.22(7) 1_656 .
O1 Pr1 O2 64.98(7) . .
O7 Pr1 O2 73.79(7) . .
O5 Pr1 O2 73.01(7) . .
O12 Pr1 O6 75.24(8) 4_666 .
O10 Pr1 O6 73.45(7) 4_666 .
O13 Pr1 O6 73.16(8) 1_656 .
O1 Pr1 O6 139.67(7) . .
O7 Pr1 O6 144.01(7) . .
O5 Pr1 O6 74.02(7) . .
O2 Pr1 O6 127.80(7) . .
O3 Pr2 O8 67.80(7) . .
O3 Pr2 O9 131.34(7) . 3_667
O8 Pr2 O9 65.55(7) . 3_667
O3 Pr2 O14 82.08(8) . 3_767
O8 Pr2 O14 74.32(7) . 3_767
O9 Pr2 O14 72.95(7) 3_667 3_767
O3 Pr2 O15 71.53(8) . .
O8 Pr2 O15 125.30(8) . .
O9 Pr2 O15 128.31(7) 3_667 .
O14 Pr2 O15 65.13(7) 3_767 .
O3 Pr2 N1 137.51(8) . .
O8 Pr2 N1 123.27(8) . .
O9 Pr2 N1 81.86(8) 3_667 .
O14 Pr2 N1 139.16(8) 3_767 .
O15 Pr2 N1 111.41(8) . .
O3 Pr2 O11 91.42(8) . .
O8 Pr2 O11 70.94(7) . .
O9 Pr2 O11 86.12(7) 3_667 .
O14 Pr2 O11 144.50(7) 3_767 .
O15 Pr2 O11 144.88(7) . .
N1 Pr2 O11 61.31(7) . .
O3 Pr2 O4 65.41(7) . .
O8 Pr2 O4 120.65(7) . .
O9 Pr2 O4 156.27(7) 3_667 .
O14 Pr2 O4 130.24(7) 3_767 .
O15 Pr2 O4 69.21(7) . .
N1 Pr2 O4 76.04(7) . .
O11 Pr2 O4 75.81(7) . .
O3 Pr2 N3 140.56(7) . .
O8 Pr2 N3 141.59(7) . .
O9 Pr2 N3 78.02(7) 3_667 .
O14 Pr2 N3 84.06(8) 3_767 .
O15 Pr2 N3 69.13(8) . .
N1 Pr2 N3 59.20(8) . .
O11 Pr2 N3 119.88(7) . .
O4 Pr2 N3 97.59(7) . .
C3 N1 C2 107.4(2) . .
C3 N1 Pr2 128.76(19) . .
C2 N1 Pr2 123.80(19) . .
C3 N2 C1 108.2(2) . .
C3 N2 H2 125.9 . .
C1 N2 H2 125.9 . .
C8 N3 C4 117.2(3) . .
C8 N3 Pr2 123.1(2) . .
C4 N3 Pr2 118.72(19) . .
C13 O1 Pr1 121.68(19) . .
C14 O2 Pr1 119.94(19) . .
C13 O3 Pr2 114.85(19) . .
C14 O4 Pr2 114.48(18) . .
Pr1 O5 H5A 122.5 . .
Pr1 O5 H5B 112.0 . .
H5A O5 H5B 123.7 . .
Pr1 O6 H6A 109.3 . .
Pr1 O6 H6B 109.5 . .
H6A O6 H6B 109.4 . .
Pr1 O7 H7A 118.4 . .
Pr1 O7 H7B 109.9 . .
H7A O7 H7B 118.5 . .
C9 O8 Pr2 118.88(18) . .
C9 O9 Pr2 118.70(18) . 3_667
C11 O10 Pr1 148.5(2) . 4_465
C11 O11 Pr2 126.01(18) . .
C12 O12 Pr1 147.37(19) . 4_465
C12 O13 Pr1 122.90(19) . 1_454
C10 O14 Pr2 117.49(18) . 3_767
C10 O15 Pr2 117.62(18) . .
H16B O16 H16A 107.0(17) . .
H17B O17 H17A 103.3 . .
C2 C1 N2 105.4(2) . .
C2 C1 C12 135.4(3) . .
N2 C1 C12 119.0(2) . .
N1 C2 C1 108.9(2) . .
N1 C2 C11 114.2(2) . .
C1 C2 C11 136.9(3) . .
N1 C3 N2 110.1(2) . .
N1 C3 C4 119.8(3) . .
N2 C3 C4 130.0(3) . .
N3 C4 C5 123.7(3) . .
N3 C4 C3 112.2(3) . .
C5 C4 C3 124.0(3) . .
C4 C5 C6 118.0(3) . .
C4 C5 H5 121.0 . .
C6 C5 H5 121.0 . .
C7 C6 C5 118.9(3) . .
C7 C6 H6 120.5 . .
C5 C6 H6 120.5 . .
C6 C7 C8 119.1(3) . .
C6 C7 H7 120.5 . .
C8 C7 H7 120.5 . .
N3 C8 C7 123.0(3) . .
N3 C8 H8 118.5 . .
C7 C8 H8 118.5 . .
O8 C9 O9 126.0(3) . .
O8 C9 C9 117.9(3) . 3_667
O9 C9 C9 116.1(3) . 3_667
O15 C10 O14 126.6(3) . .
O15 C10 C10 117.5(3) . 3_767
O14 C10 C10 115.9(3) . 3_767
O10 C11 O11 123.4(3) . .
O10 C11 C2 122.9(3) . .
O11 C11 C2 113.7(2) . .
O13 C12 O12 124.6(3) . .
O13 C12 C1 115.5(3) . .
O12 C12 C1 119.8(3) . .
O1 C13 O3 126.5(3) . .
O1 C13 C14 117.0(3) . .
O3 C13 C14 116.4(3) . .
O4 C14 O2 126.9(3) . .
O4 C14 C13 117.4(3) . .
O2 C14 C13 115.7(3) . .

loop_
_geom_bond_atom_site_label_1
_geom_bond_atom_site_label_2
_geom_bond_distance
_geom_bond_site_symmetry_2
Pr1 O12 2.390(2) 4_666
Pr1 O10 2.418(2) 4_666
Pr1 O13 2.456(2) 1_656
Pr1 O1 2.471(2) .
Pr1 O7 2.483(2) .
Pr1 O5 2.510(2) .
Pr1 O2 2.526(2) .
Pr1 O6 2.566(2) .
Pr2 O3 2.474(2) .
Pr2 O8 2.489(2) .
Pr2 O9 2.497(2) 3_667
Pr2 O14 2.498(2) 3_767
Pr2 O15 2.502(2) .
Pr2 N1 2.506(3) .
Pr2 O11 2.540(2) .
Pr2 O4 2.545(2) .
Pr2 N3 2.844(3) .
N1 C3 1.330(4) .
N1 C2 1.371(4) .
N2 C3 1.351(4) .
N2 C1 1.386(4) .
N2 H2 0.8800 .
N3 C8 1.344(4) .
N3 C4 1.360(4) .
O1 C13 1.249(4) .
O2 C14 1.260(4) .
O3 C13 1.263(4) .
O4 C14 1.258(4) .
O5 H5A 0.8128 .
O5 H5B 0.8213 .
O6 H6A 0.8933 .
O6 H6B 0.8916 .
O7 H7A 0.7547 .
O7 H7B 0.8386 .
O8 C9 1.245(4) .
O9 C9 1.272(4) .
O10 C11 1.247(4) .
O11 C11 1.283(4) .
O12 C12 1.268(4) .
O13 C12 1.253(4) .
O14 C10 1.274(4) .
O15 C10 1.245(4) .
O16 H16B 0.819(10) .
O16 H16A 0.823(10) .
O17 H17B 0.8323 .
O17 H17A 0.8012 .
C1 C2 1.385(4) .
C1 C12 1.496(4) .
C2 C11 1.493(4) .
C3 C4 1.476(4) .
C4 C5 1.384(4) .
C5 C6 1.403(5) .
C5 H5 0.9500 .
C6 C7 1.390(5) .
C6 H6 0.9500 .
C7 C8 1.392(5) .
C7 H7 0.9500 .
C8 H8 0.9500 .
C9 C9 1.557(5) 3_667
C10 C10 1.559(5) 3_767
C13 C14 1.564(4) .

loop_
_geom_hbond_atom_site_label_D
_geom_hbond_atom_site_label_H
_geom_hbond_atom_site_label_A
_geom_hbond_distance_DH
_geom_hbond_distance_HA
_geom_hbond_distance_DA
_geom_hbond_angle_DHA
_geom_hbond_site_symmetry_A
N2 H2 O9 0.88 2.07 2.845(3) 146.7 1_554
O5 H5A O14 0.81 2.04 2.808(3) 157.4 .
O5 H5A O15 0.81 2.65 3.361(3) 147.0 .
O5 H5B O11 0.82 2.00 2.798(3) 163.9 1_655
O6 H6A O17 0.89 2.17 3.054(5) 170.7 4_666
O6 H6B O11 0.89 1.85 2.737(3) 173.4 1_655
O7 H7A O16 0.75 2.13 2.846(4) 158.0 1_556
O7 H7B O2 0.84 1.92 2.713(3) 157.6 4_566
O16 H16B O6 0.819(10) 2.65(5) 2.931(4) 102(4) 1_454
O16 H16A O4 0.823(10) 2.157(19) 2.940(3) 159(4) 4_565
O17 H17B O3 0.83 2.26 2.912(4) 135.3 4_565
O17 H17A N2 0.80 2.46 3.092(5) 136.2 4_566
O17 H17A O16 0.80 2.42 2.818(4) 112.2 1_556

loop_
_geom_torsion_atom_site_label_1
_geom_torsion_atom_site_label_2
_geom_torsion_atom_site_label_3
_geom_torsion_atom_site_label_4
_geom_torsion
_geom_torsion_site_symmetry_1
_geom_torsion_site_symmetry_4
C3 N2 C1 C2 0.8(3) . .
C3 N2 C1 C12 -175.3(2) . .
C3 N1 C2 C1 0.5(3) . .
Pr2 N1 C2 C1 -176.79(18) . .
C3 N1 C2 C11 -179.1(2) . .
Pr2 N1 C2 C11 3.7(3) . .
N2 C1 C2 N1 -0.8(3) . .
C12 C1 C2 N1 174.3(3) . .
N2 C1 C2 C11 178.6(3) . .
C12 C1 C2 C11 -6.3(6) . .
C2 N1 C3 N2 0.0(3) . .
Pr2 N1 C3 N2 177.10(18) . .
C2 N1 C3 C4 -179.7(2) . .
Pr2 N1 C3 C4 -2.6(4) . .
C1 N2 C3 N1 -0.5(3) . .
C1 N2 C3 C4 179.2(3) . .
C8 N3 C4 C5 2.2(4) . .
Pr2 N3 C4 C5 -167.1(2) . .
C8 N3 C4 C3 -178.5(3) . .
Pr2 N3 C4 C3 12.2(3) . .
N1 C3 C4 N3 -7.2(4) . .
N2 C3 C4 N3 173.1(3) . .
N1 C3 C4 C5 172.1(3) . .
N2 C3 C4 C5 -7.6(5) . .
N3 C4 C5 C6 -1.9(5) . .
C3 C4 C5 C6 178.9(3) . .
C4 C5 C6 C7 0.3(5) . .
C5 C6 C7 C8 0.8(5) . .
C4 N3 C8 C7 -1.0(5) . .
Pr2 N3 C8 C7 167.8(2) . .
C6 C7 C8 N3 -0.5(5) . .
Pr2 O8 C9 O9 -166.7(2) . .
Pr2 O8 C9 C9 13.7(4) . 3_667
Pr2 O9 C9 O8 -166.6(2) 3_667 .
Pr2 O9 C9 C9 13.1(4) 3_667 3_667
Pr2 O15 C10 O14 160.2(2) . .
Pr2 O15 C10 C10 -19.1(4) . 3_767
Pr2 O14 C10 O15 160.7(2) 3_767 .
Pr2 O14 C10 C10 -20.0(4) 3_767 3_767
Pr1 O10 C11 O11 -164.1(2) 4_465 .
Pr1 O10 C11 C2 16.6(5) 4_465 .
Pr2 O11 C11 O10 169.5(2) . .
Pr2 O11 C11 C2 -11.2(3) . .
N1 C2 C11 O10 -176.2(3) . .
C1 C2 C11 O10 4.5(5) . .
N1 C2 C11 O11 4.5(3) . .
C1 C2 C11 O11 -174.8(3) . .
Pr1 O13 C12 O12 -5.9(4) 1_454 .
Pr1 O13 C12 C1 173.49(17) 1_454 .
Pr1 O12 C12 O13 133.8(3) 4_465 .
Pr1 O12 C12 C1 -45.5(5) 4_465 .
C2 C1 C12 O13 -166.9(3) . .
N2 C1 C12 O13 7.7(4) . .
C2 C1 C12 O12 12.5(5) . .
N2 C1 C12 O12 -172.9(3) . .
Pr1 O1 C13 O3 176.0(2) . .
Pr1 O1 C13 C14 -5.7(3) . .
Pr2 O3 C13 O1 145.4(3) . .
Pr2 O3 C13 C14 -32.9(3) . .
Pr2 O4 C14 O2 -160.6(2) . .
Pr2 O4 C14 C13 17.2(3) . .
Pr1 O2 C14 O4 168.9(2) . .
Pr1 O2 C14 C13 -8.9(3) . .
O1 C13 C14 O4 -168.3(3) . .
O3 C13 C14 O4 10.2(4) . .
O1 C13 C14 O2 9.7(4) . .
O3 C13 C14 O2 -171.7(3) . .
